data_4314564
loop_
_publ_author_name
'Hsuan-Ying Chen'
'Mei-Yu Liu'
'Alekha Kumar Sutar'
'Chu-Chieh Lin'

_publ_section_title
;
 Synthesis and Structural Studies of Heterobimetallic Alkoxide Complexes
 Supported by Bis(phenolate) Ligands: Efficient Catalysts for Ring-Opening
 Polymerization ofl-Lactide
;
_journal_name_full 'Inorganic Chemistry'
_journal_page_first 665
_journal_page_last 674
_journal_paper_doi 10.1021/ic901938e
_journal_volume 49
_journal_year 2010
_chemical_formula_moiety 'C47 H81 Li O7 Ti'
_chemical_formula_sum 'C47 H81 Li O7 Ti'
_chemical_formula_weight 812.96
_chemical_name_systematic
; 
 ? 
;
_space_group_IT_number 14
_symmetry_cell_setting monoclinic
_symmetry_space_group_name_Hall '-P 2yn'
_symmetry_space_group_name_H-M 'P 1 21/n 1'
_atom_sites_solution_hydrogens geom
_atom_sites_solution_primary direct
_atom_sites_solution_secondary difmap
_audit_creation_method SHELXL-97
_cell_angle_alpha 90.00
_cell_angle_beta 91.553(4)
_cell_angle_gamma 90.00
_cell_formula_units_Z 4
_cell_length_a 10.401(2)
_cell_length_b 24.611(5)
_cell_length_c 19.925(4)
_cell_measurement_reflns_used 5415
_cell_measurement_temperature 293(2)
_cell_measurement_theta_max 21.551
_cell_measurement_theta_min 2.336
_cell_volume 5098.5(18)
_computing_cell_refinement 'Bruker SMART'
_computing_data_collection 'Bruker SMART'
_computing_data_reduction 'Bruker SHELXTL'
_computing_molecular_graphics 'Bruker SHELXTL'
_computing_publication_material 'Bruker SHELXTL'
_computing_structure_refinement 'SHELXL-97 (Sheldrick, 1997)'
_computing_structure_solution 'SHELXS-97 (Sheldrick, 1990)'
_diffrn_ambient_temperature 293(2)
_diffrn_measured_fraction_theta_full 0.986
_diffrn_measured_fraction_theta_max 0.986
_diffrn_measurement_device_type 'CCD area detector'
_diffrn_measurement_method 'phi and omega scans'
_diffrn_radiation_monochromator graphite
_diffrn_radiation_source 'fine-focus sealed tube'
_diffrn_radiation_type MoK\a
_diffrn_radiation_wavelength 0.71073
_diffrn_reflns_av_R_equivalents 0.0737
_diffrn_reflns_av_sigmaI/netI 0.0682
_diffrn_reflns_limit_h_max 12
_diffrn_reflns_limit_h_min -12
_diffrn_reflns_limit_k_max 30
_diffrn_reflns_limit_k_min -29
_diffrn_reflns_limit_l_max 24
_diffrn_reflns_limit_l_min -16
_diffrn_reflns_number 28770
_diffrn_reflns_theta_full 26.17
_diffrn_reflns_theta_max 26.17
_diffrn_reflns_theta_min 1.95
_exptl_absorpt_coefficient_mu 0.210
_exptl_absorpt_correction_T_max 1.0000
_exptl_absorpt_correction_T_min 0.2213
_exptl_absorpt_correction_type multi-scan
_exptl_crystal_colour red
_exptl_crystal_density_diffrn 1.059
_exptl_crystal_density_method 'not measured'
_exptl_crystal_description parallelpiped
_exptl_crystal_F_000 1776
_exptl_crystal_size_max 0.82
_exptl_crystal_size_mid 0.48
_exptl_crystal_size_min 0.21
_refine_diff_density_max 0.645
_refine_diff_density_min -0.393
_refine_diff_density_rms 0.062
_refine_ls_extinction_method none
_refine_ls_goodness_of_fit_ref 1.142
_refine_ls_hydrogen_treatment mixed
_refine_ls_matrix_type full
_refine_ls_number_parameters 503
_refine_ls_number_reflns 10061
_refine_ls_number_restraints 10
_refine_ls_restrained_S_all 1.151
_refine_ls_R_factor_all 0.1555
_refine_ls_R_factor_gt 0.0838
_refine_ls_shift/su_max 0.000
_refine_ls_shift/su_mean 0.000
_refine_ls_structure_factor_coef Fsqd
_refine_ls_weighting_details 'calc w=1/[\s^2^(Fo^2^)+(0.1300P)^2^+0.0000P] where P=(Fo^2^+2Fc^2^)/3'
_refine_ls_weighting_scheme calc
_refine_ls_wR_factor_gt 0.2369
_refine_ls_wR_factor_ref 0.2793
_reflns_number_gt 4716
_reflns_number_total 10061
_reflns_threshold_expression >2sigma(I)
_cod_data_source_file ic901938e_si_002.cif
_cod_data_source_block litim
_cod_depositor_comments
;
The following automatic conversions were performed:

'_symmetry_cell_setting' value 'Monoclinic' changed to 'monoclinic'
according to the built-in table from CIF Core dictionary named
'cif_core.dic' version 2.4.1 from 2010-06-29.

Automatic conversion script
Id: cif_fix_values 1646 2011-03-28 12:23:43Z adriana 
;
_cod_original_cell_volume 5098.4(18)
_cod_database_code 4314564

loop_
_symmetry_equiv_pos_as_xyz
'x, y, z'
'-x+1/2, y+1/2, -z+1/2'
'-x, -y, -z'
'x-1/2, -y-1/2, z-1/2'

loop_
_atom_site_label
_atom_site_type_symbol
_atom_site_fract_x
_atom_site_fract_y
_atom_site_fract_z
_atom_site_U_iso_or_equiv
_atom_site_adp_type
_atom_site_occupancy
_atom_site_symmetry_multiplicity
_atom_site_calc_flag
_atom_site_refinement_flags
_atom_site_disorder_assembly
_atom_site_disorder_group
Ti Ti 0.24270(7) 0.00381(3) 0.23154(4) 0.0620(3) Uani 1 1 d . . .
Li Li 0.1590(9) 0.1082(3) 0.1728(5) 0.093(2) Uani 1 1 d . . .
O1 O 0.1733(2) -0.03338(10) 0.30430(13) 0.0659(7) Uani 1 1 d . . .
O2 O 0.2419(3) -0.06160(11) 0.18108(14) 0.0728(8) Uani 1 1 d . . .
O3 O 0.4023(3) 0.01142(13) 0.26163(17) 0.0897(10) Uani 1 1 d . . .
O4 O 0.2449(3) 0.04385(12) 0.14818(15) 0.0908(10) Uani 1 1 d . . .
O5 O 0.1440(3) 0.06702(11) 0.25414(15) 0.0753(8) Uani 1 1 d . . .
O6 O -0.0055(4) 0.12454(19) 0.1235(2) 0.1322(15) Uani 1 1 d . . .
O7 O 0.2450(5) 0.18042(15) 0.1741(2) 0.1313(15) Uani 1 1 d . . .
C1 C 0.0744(3) -0.06308(14) 0.32766(19) 0.0528(9) Uani 1 1 d . . .
C2 C 0.0792(3) -0.08110(15) 0.39487(19) 0.0583(9) Uani 1 1 d . . .
C3 C -0.0251(4) -0.11055(16) 0.4162(2) 0.0662(11) Uani 1 1 d . . .
H3A H -0.0227 -0.1231 0.4602 0.079 Uiso 1 1 calc R . .
C4 C -0.1327(4) -0.12272(17) 0.3769(2) 0.0672(11) Uani 1 1 d . . .
C5 C -0.1320(4) -0.10494(15) 0.3116(2) 0.0613(10) Uani 1 1 d . . .
H5A H -0.2022 -0.1131 0.2836 0.074 Uiso 1 1 calc R . .
C6 C -0.0316(3) -0.07537(14) 0.28572(18) 0.0534(9) Uani 1 1 d . . .
C7 C -0.0304(4) -0.06101(16) 0.21155(19) 0.0563(9) Uani 1 1 d . . .
H7A H 0.014(4) -0.0274(18) 0.204(2) 0.083(13) Uiso 1 1 d . . .
C8 C -0.1616(4) -0.04705(19) 0.1806(2) 0.0793(12) Uani 1 1 d . . .
H8A H -0.1990 -0.0178 0.2053 0.119 Uiso 1 1 calc R . .
H8B H -0.2166 -0.0783 0.1824 0.119 Uiso 1 1 calc R . .
H8C H -0.1521 -0.0362 0.1348 0.119 Uiso 1 1 calc R . .
C9 C 0.1725(4) -0.10632(15) 0.16644(18) 0.0587(9) Uani 1 1 d . . .
C10 C 0.2341(4) -0.15342(17) 0.14118(19) 0.0650(10) Uani 1 1 d . . .
C11 C 0.1551(4) -0.19708(17) 0.1218(2) 0.0735(12) Uani 1 1 d . . .
H11A H 0.1939 -0.2277 0.1040 0.088 Uiso 1 1 calc R . .
C12 C 0.0225(4) -0.19736(18) 0.1274(2) 0.0774(12) Uani 1 1 d . . .
C13 C -0.0323(4) -0.15158(17) 0.1551(2) 0.0694(11) Uani 1 1 d . . .
H13A H -0.1207 -0.1513 0.1612 0.083 Uiso 1 1 calc R . .
C14 C 0.0380(4) -0.10640(15) 0.17418(18) 0.0588(10) Uani 1 1 d . . .
C15 C 0.4424(5) -0.1476(3) 0.2068(3) 0.119(2) Uani 1 1 d . . .
H15A H 0.4166 -0.1126 0.2232 0.179 Uiso 1 1 calc R . .
H15B H 0.5343 -0.1486 0.2037 0.179 Uiso 1 1 calc R . .
H15C H 0.4152 -0.1753 0.2371 0.179 Uiso 1 1 calc R . .
C16 C 0.4247(5) -0.2145(2) 0.1161(4) 0.136(3) Uani 1 1 d . . .
H16A H 0.3878 -0.2228 0.0726 0.205 Uiso 1 1 calc R . .
H16B H 0.3967 -0.2408 0.1481 0.205 Uiso 1 1 calc R . .
H16C H 0.5168 -0.2153 0.1141 0.205 Uiso 1 1 calc R . .
C17 C 0.4331(5) -0.1157(3) 0.0885(3) 0.129(2) Uani 1 1 d . . .
H17A H 0.3942 -0.1216 0.0448 0.193 Uiso 1 1 calc R . .
H17B H 0.5247 -0.1198 0.0861 0.193 Uiso 1 1 calc R . .
H17C H 0.4133 -0.0797 0.1035 0.193 Uiso 1 1 calc R . .
C18 C 0.3808(4) -0.15722(18) 0.1378(2) 0.0744(12) Uani 1 1 d . . .
C19 C -0.1630(10) -0.2239(4) 0.0510(5) 0.233(5) Uani 1 1 d . . .
H19A H -0.2174 -0.2534 0.0364 0.350 Uiso 1 1 calc R . .
H19B H -0.1186 -0.2095 0.0134 0.350 Uiso 1 1 calc R . .
H19C H -0.2145 -0.1959 0.0703 0.350 Uiso 1 1 calc R . .
C20 C 0.0093(8) -0.2916(3) 0.0811(7) 0.282(8) Uani 1 1 d . . .
H20A H 0.0704 -0.3023 0.1156 0.423 Uiso 1 1 calc R . .
H20B H 0.0541 -0.2820 0.0413 0.423 Uiso 1 1 calc R . .
H20C H -0.0482 -0.3212 0.0713 0.423 Uiso 1 1 calc R . .
C21 C -0.1481(8) -0.2636(3) 0.1606(5) 0.180(4) Uani 1 1 d . . .
H21A H -0.0948 -0.2775 0.1967 0.270 Uiso 1 1 calc R . .
H21B H -0.2051 -0.2916 0.1444 0.270 Uiso 1 1 calc R . .
H21C H -0.1976 -0.2335 0.1764 0.270 Uiso 1 1 calc R . .
C22 C -0.0643(5) -0.2448(2) 0.1041(3) 0.1085(19) Uani 1 1 d . . .
C23 C -0.3099(5) -0.1165(2) 0.4605(3) 0.117(2) Uani 1 1 d . . .
H23A H -0.3430 -0.0843 0.4390 0.176 Uiso 1 1 calc R . .
H23B H -0.2468 -0.1066 0.4943 0.176 Uiso 1 1 calc R . .
H23C H -0.3790 -0.1358 0.4809 0.176 Uiso 1 1 calc R . .
C24 C -0.1954(5) -0.2046(2) 0.4444(3) 0.118(2) Uani 1 1 d . . .
H24A H -0.1558 -0.2291 0.4136 0.177 Uiso 1 1 calc R . .
H24B H -0.2659 -0.2226 0.4652 0.177 Uiso 1 1 calc R . .
H24C H -0.1334 -0.1936 0.4782 0.177 Uiso 1 1 calc R . .
C25 C -0.3448(6) -0.1694(3) 0.3567(3) 0.160(3) Uani 1 1 d . . .
H25A H -0.3081 -0.1918 0.3227 0.239 Uiso 1 1 calc R . .
H25B H -0.3802 -0.1372 0.3364 0.239 Uiso 1 1 calc R . .
H25C H -0.4116 -0.1891 0.3784 0.239 Uiso 1 1 calc R . .
C26 C -0.2454(4) -0.1545(2) 0.4061(2) 0.0868(14) Uani 1 1 d . . .
C27 C 0.2197(6) -0.0107(2) 0.4529(3) 0.1070(19) Uani 1 1 d . . .
H27A H 0.2337 0.0064 0.4104 0.160 Uiso 1 1 calc R . .
H27B H 0.2938 -0.0054 0.4820 0.160 Uiso 1 1 calc R . .
H27C H 0.1456 0.0051 0.4730 0.160 Uiso 1 1 calc R . .
C28 C 0.3155(4) -0.0976(2) 0.4117(3) 0.1009(16) Uani 1 1 d . . .
H28A H 0.3303 -0.0815 0.3688 0.151 Uiso 1 1 calc R . .
H28B H 0.3013 -0.1360 0.4063 0.151 Uiso 1 1 calc R . .
H28C H 0.3892 -0.0918 0.4409 0.151 Uiso 1 1 calc R . .
C29 C 0.1808(6) -0.0982(3) 0.5106(3) 0.121(2) Uani 1 1 d . . .
H29A H 0.1661 -0.1365 0.5048 0.182 Uiso 1 1 calc R . .
H29B H 0.1086 -0.0822 0.5323 0.182 Uiso 1 1 calc R . .
H29C H 0.2572 -0.0927 0.5379 0.182 Uiso 1 1 calc R . .
C30 C 0.1973(4) -0.07162(18) 0.4423(2) 0.0724(12) Uani 1 1 d . . .
C31 C 0.5899(11) 0.0022(4) 0.3365(6) 0.262(7) Uani 1 1 d D . .
H31A H 0.6652 0.0230 0.3483 0.393 Uiso 1 1 calc R . .
H31B H 0.6151 -0.0321 0.3180 0.393 Uiso 1 1 calc R . .
H31C H 0.5407 -0.0039 0.3759 0.393 Uiso 1 1 calc R . .
C32 C 0.5112(8) 0.0322(4) 0.2865(5) 0.190(4) Uani 1 1 d D . .
H32A H 0.4644 0.0500 0.3224 0.228 Uiso 1 1 calc R . .
C33 C 0.5510(11) 0.0853(4) 0.2605(9) 0.382(13) Uani 1 1 d D . .
H33A H 0.6328 0.0951 0.2804 0.574 Uiso 1 1 calc R . .
H33B H 0.4881 0.1122 0.2716 0.574 Uiso 1 1 calc R . .
H33C H 0.5578 0.0833 0.2126 0.574 Uiso 1 1 calc R . .
C34 C 0.4318(14) 0.0481(8) 0.0858(6) 0.414(15) Uani 1 1 d . . .
H34A H 0.4710 0.0375 0.0448 0.621 Uiso 1 1 calc R . .
H34B H 0.4792 0.0327 0.1232 0.621 Uiso 1 1 calc R . .
H34C H 0.4323 0.0870 0.0894 0.621 Uiso 1 1 calc R . .
C35 C 0.3033(7) 0.0290(3) 0.0859(3) 0.127(2) Uani 1 1 d . . .
H35A H 0.3022 -0.0106 0.0809 0.152 Uiso 1 1 calc R . .
C36 C 0.2476(14) 0.0528(7) 0.0299(4) 0.329(10) Uani 1 1 d . . .
H36A H 0.1590 0.0420 0.0258 0.493 Uiso 1 1 calc R . .
H36B H 0.2922 0.0415 -0.0092 0.493 Uiso 1 1 calc R . .
H36C H 0.2527 0.0917 0.0341 0.493 Uiso 1 1 calc R . .
C37 C 0.1397(7) 0.1269(3) 0.3476(3) 0.148(3) Uani 1 1 d . . .
H37A H 0.2277 0.1178 0.3581 0.222 Uiso 1 1 calc R . .
H37B H 0.0962 0.1351 0.3883 0.222 Uiso 1 1 calc R . .
H37C H 0.1366 0.1579 0.3184 0.222 Uiso 1 1 calc R . .
C38 C 0.0754(5) 0.08004(18) 0.3135(2) 0.0823(13) Uani 1 1 d . . .
H38A H 0.0793 0.0487 0.3438 0.099 Uiso 1 1 calc R . .
C39 C -0.0618(6) 0.0910(4) 0.2950(4) 0.177(4) Uani 1 1 d . . .
H39A H -0.0992 0.0593 0.2743 0.265 Uiso 1 1 calc R . .
H39B H -0.0669 0.1210 0.2642 0.265 Uiso 1 1 calc R . .
H39C H -0.1079 0.0999 0.3347 0.265 Uiso 1 1 calc R . .
C40 C -0.0829(11) 0.1706(4) 0.1169(8) 0.280(8) Uani 1 1 d . . .
H40A H -0.0465 0.1961 0.0855 0.336 Uiso 1 1 calc R . .
H40B H -0.0914 0.1886 0.1599 0.336 Uiso 1 1 calc R . .
C41 C -0.2080(12) 0.1508(5) 0.0917(10) 0.368(13) Uani 1 1 d D . .
H41A H -0.2694 0.1520 0.1275 0.442 Uiso 1 1 calc R . .
H41B H -0.2394 0.1742 0.0557 0.442 Uiso 1 1 calc R . .
C42 C -0.1978(11) 0.0940(5) 0.0663(8) 0.303(9) Uani 1 1 d D . .
H42A H -0.2631 0.0704 0.0843 0.364 Uiso 1 1 calc R . .
H42B H -0.2004 0.0923 0.0177 0.364 Uiso 1 1 calc R . .
C43 C -0.0685(10) 0.0822(4) 0.0951(7) 0.241(6) Uani 1 1 d D . .
H43A H -0.0161 0.0678 0.0597 0.290 Uiso 1 1 calc R . .
H43B H -0.0765 0.0540 0.1286 0.290 Uiso 1 1 calc R . .
C44 C 0.2128(16) 0.2290(8) 0.1351(11) 0.189(3) Uani 0.50 1 d PD . .
H44A H 0.1575 0.2528 0.1604 0.227 Uiso 0.50 1 calc PR . .
H44B H 0.1683 0.2192 0.0935 0.227 Uiso 0.50 1 calc PR . .
C45 C 0.3381(16) 0.2573(8) 0.1208(8) 0.189(3) Uani 0.50 1 d PD . .
H45A H 0.3263 0.2938 0.1035 0.227 Uiso 0.50 1 calc PR . .
H45B H 0.3929 0.2364 0.0918 0.227 Uiso 0.50 1 calc PR . .
C46 C 0.383(2) 0.2561(8) 0.1939(9) 0.189(3) Uani 0.50 1 d PD . .
H46A H 0.4757 0.2580 0.1979 0.227 Uiso 0.50 1 calc PR . .
H46B H 0.3463 0.2862 0.2185 0.227 Uiso 0.50 1 calc PR . .
C47 C 0.3341(18) 0.2023(7) 0.2202(10) 0.189(3) Uani 0.50 1 d PD . .
H47A H 0.4056 0.1774 0.2268 0.227 Uiso 0.50 1 calc PR . .
H47B H 0.2940 0.2078 0.2630 0.227 Uiso 0.50 1 calc PR . .
C44' C 0.2045(19) 0.2251(8) 0.1925(11) 0.189(3) Uani 0.50 1 d PD . .
H44C H 0.1879 0.2226 0.2401 0.227 Uiso 0.50 1 calc PR . .
H44D H 0.1225 0.2315 0.1695 0.227 Uiso 0.50 1 calc PR . .
C45' C 0.2877(15) 0.2744(6) 0.1820(12) 0.189(3) Uani 0.50 1 d PD . .
H45C H 0.2497 0.2996 0.1496 0.227 Uiso 0.50 1 calc PR . .
H45D H 0.3084 0.2933 0.2237 0.227 Uiso 0.50 1 calc PR . .
C46' C 0.4020(17) 0.2445(6) 0.1548(11) 0.189(3) Uani 0.50 1 d PD . .
H46C H 0.4639 0.2367 0.1908 0.227 Uiso 0.50 1 calc PR . .
H46D H 0.4438 0.2666 0.1215 0.227 Uiso 0.50 1 calc PR . .
C47' C 0.3541(17) 0.1922(7) 0.1234(10) 0.189(3) Uani 0.50 1 d PD . .
H47C H 0.4195 0.1641 0.1240 0.227 Uiso 0.50 1 calc PR . .
H47D H 0.3207 0.1974 0.0779 0.227 Uiso 0.50 1 calc PR . .

loop_
_atom_site_aniso_label
_atom_site_aniso_U_11
_atom_site_aniso_U_22
_atom_site_aniso_U_33
_atom_site_aniso_U_23
_atom_site_aniso_U_13
_atom_site_aniso_U_12
Ti 0.0621(5) 0.0595(5) 0.0647(5) 0.0027(4) 0.0053(3) -0.0120(3)
Li 0.110(6) 0.073(5) 0.098(6) 0.018(5) 0.011(5) 0.000(4)
O1 0.0638(17) 0.0674(17) 0.0662(17) 0.0106(14) -0.0020(13) -0.0127(13)
O2 0.0695(18) 0.0654(17) 0.084(2) -0.0037(15) 0.0165(15) -0.0102(13)
O3 0.069(2) 0.097(2) 0.103(2) -0.0060(19) -0.0051(17) -0.0255(16)
O4 0.126(3) 0.0750(19) 0.073(2) 0.0116(17) 0.0284(18) 0.0023(18)
O5 0.093(2) 0.0596(16) 0.0749(19) 0.0033(14) 0.0227(15) -0.0014(14)
O6 0.134(3) 0.102(3) 0.159(4) 0.038(3) -0.030(3) -0.009(3)
O7 0.169(4) 0.067(2) 0.158(4) 0.022(3) -0.001(3) -0.028(2)
C1 0.054(2) 0.048(2) 0.056(2) 0.0040(18) 0.0037(18) 0.0010(16)
C2 0.057(2) 0.059(2) 0.059(2) 0.0036(19) 0.0013(18) 0.0029(18)
C3 0.066(3) 0.077(3) 0.055(2) 0.011(2) 0.007(2) 0.001(2)
C4 0.063(3) 0.078(3) 0.061(3) 0.006(2) 0.012(2) -0.012(2)
C5 0.057(2) 0.068(2) 0.059(2) -0.001(2) 0.0004(18) -0.0027(19)
C6 0.056(2) 0.050(2) 0.054(2) 0.0006(18) 0.0050(18) 0.0042(17)
C7 0.058(2) 0.056(2) 0.054(2) 0.0036(19) 0.0005(18) -0.0018(18)
C8 0.081(3) 0.081(3) 0.075(3) 0.009(3) -0.007(2) 0.008(2)
C9 0.063(2) 0.062(2) 0.051(2) 0.0010(19) 0.0038(18) -0.0095(19)
C10 0.061(2) 0.076(3) 0.059(2) -0.005(2) 0.0037(19) -0.002(2)
C11 0.071(3) 0.069(3) 0.081(3) -0.016(2) 0.012(2) -0.005(2)
C12 0.077(3) 0.077(3) 0.079(3) -0.020(2) 0.013(2) -0.020(2)
C13 0.062(2) 0.078(3) 0.068(3) -0.015(2) 0.005(2) -0.010(2)
C14 0.065(3) 0.064(2) 0.048(2) 0.0015(18) 0.0051(18) -0.0077(19)
C15 0.081(4) 0.159(5) 0.116(4) -0.016(4) -0.016(3) 0.020(3)
C16 0.084(4) 0.108(4) 0.219(7) -0.051(5) 0.022(4) 0.017(3)
C17 0.085(4) 0.150(5) 0.155(6) 0.028(5) 0.047(4) 0.006(3)
C18 0.064(3) 0.076(3) 0.083(3) -0.008(3) 0.003(2) 0.003(2)
C19 0.251(11) 0.217(9) 0.225(10) -0.021(8) -0.123(9) -0.116(9)
C20 0.146(7) 0.194(8) 0.513(19) -0.255(11) 0.136(9) -0.090(6)
C21 0.173(7) 0.128(5) 0.243(9) -0.066(6) 0.086(7) -0.075(5)
C22 0.086(4) 0.100(4) 0.141(5) -0.057(4) 0.033(4) -0.027(3)
C23 0.100(4) 0.116(4) 0.138(5) 0.014(4) 0.052(4) 0.000(3)
C24 0.105(4) 0.087(4) 0.163(6) 0.032(4) 0.030(4) -0.019(3)
C25 0.124(5) 0.210(8) 0.143(6) 0.050(5) -0.027(4) -0.105(5)
C26 0.077(3) 0.097(3) 0.087(3) 0.022(3) 0.013(3) -0.022(3)
C27 0.125(4) 0.089(4) 0.104(4) -0.023(3) -0.046(3) -0.012(3)
C28 0.071(3) 0.110(4) 0.120(4) 0.005(4) -0.012(3) 0.005(3)
C29 0.118(4) 0.174(6) 0.071(3) 0.038(4) -0.024(3) -0.021(4)
C30 0.071(3) 0.084(3) 0.061(3) 0.007(2) -0.010(2) -0.001(2)
C31 0.230(12) 0.260(12) 0.289(14) 0.119(11) -0.121(11) -0.097(9)
C32 0.134(6) 0.160(7) 0.271(11) 0.053(8) -0.080(7) -0.060(6)
C33 0.206(11) 0.153(8) 0.78(4) 0.025(15) -0.152(17) -0.049(8)
C34 0.319(17) 0.73(4) 0.199(12) -0.146(19) 0.162(13) -0.31(2)
C35 0.172(6) 0.113(5) 0.098(5) 0.026(4) 0.046(4) 0.017(4)
C36 0.393(19) 0.52(2) 0.074(5) 0.035(10) 0.040(8) 0.257(19)
C37 0.183(7) 0.145(6) 0.118(5) -0.049(5) 0.030(5) -0.047(5)
C38 0.109(4) 0.067(3) 0.072(3) -0.002(2) 0.015(3) 0.006(3)
C39 0.096(5) 0.310(11) 0.125(5) -0.055(7) 0.018(4) 0.039(6)
C40 0.192(10) 0.136(7) 0.51(2) 0.127(10) -0.109(12) -0.003(7)
C41 0.193(11) 0.142(9) 0.76(4) 0.050(15) -0.191(17) 0.004(8)
C42 0.241(14) 0.215(13) 0.44(2) 0.038(14) -0.184(14) -0.018(11)
C43 0.195(10) 0.172(9) 0.351(17) -0.005(10) -0.089(11) -0.014(8)
C44 0.172(6) 0.177(6) 0.220(8) 0.016(7) 0.036(7) -0.076(5)
C45 0.172(6) 0.177(6) 0.220(8) 0.016(7) 0.036(7) -0.076(5)
C46 0.172(6) 0.177(6) 0.220(8) 0.016(7) 0.036(7) -0.076(5)
C47 0.172(6) 0.177(6) 0.220(8) 0.016(7) 0.036(7) -0.076(5)
C44' 0.172(6) 0.177(6) 0.220(8) 0.016(7) 0.036(7) -0.076(5)
C45' 0.172(6) 0.177(6) 0.220(8) 0.016(7) 0.036(7) -0.076(5)
C46' 0.172(6) 0.177(6) 0.220(8) 0.016(7) 0.036(7) -0.076(5)
C47' 0.172(6) 0.177(6) 0.220(8) 0.016(7) 0.036(7) -0.076(5)

loop_
_atom_type_symbol
_atom_type_description
_atom_type_scat_dispersion_real
_atom_type_scat_dispersion_imag
_atom_type_scat_source
C C 0.0033 0.0016 'International Tables Vol C Tables 4.2.6.8 and 6.1.1.4'
H H 0.0000 0.0000 'International Tables Vol C Tables 4.2.6.8 and 6.1.1.4'
Li Li -0.0003 0.0001 'International Tables Vol C Tables 4.2.6.8 and 6.1.1.4'
O O 0.0106 0.0060 'International Tables Vol C Tables 4.2.6.8 and 6.1.1.4'
Ti Ti 0.2776 0.4457 'International Tables Vol C Tables 4.2.6.8 and 6.1.1.4'

loop_
_geom_angle_atom_site_label_1
_geom_angle_atom_site_label_2
_geom_angle_atom_site_label_3
_geom_angle
_geom_angle_site_symmetry_1
_geom_angle_site_symmetry_3
_geom_angle_publ_flag
O3 Ti O1 99.68(13) . . ?
O3 Ti O2 105.16(14) . . ?
O1 Ti O2 89.95(12) . . ?
O3 Ti O5 109.79(14) . . ?
O1 Ti O5 89.69(12) . . ?
O2 Ti O5 144.59(13) . . ?
O3 Ti O4 101.86(15) . . ?
O1 Ti O4 158.00(13) . . ?
O2 Ti O4 88.69(13) . . ?
O5 Ti O4 78.91(13) . . ?
O3 Ti H7A 166.8(10) . . ?
O1 Ti H7A 69.2(10) . . ?
O2 Ti H7A 68.7(9) . . ?
O5 Ti H7A 78.1(9) . . ?
O4 Ti H7A 89.9(10) . . ?
O4 Li O5 80.0(3) . . ?
O4 Li O7 122.5(5) . . ?
O5 Li O7 120.5(5) . . ?
O4 Li O6 116.5(5) . . ?
O5 Li O6 115.7(5) . . ?
O7 Li O6 101.9(4) . . ?
C1 O1 Ti 147.2(2) . . ?
C9 O2 Ti 143.6(3) . . ?
C32 O3 Ti 163.0(5) . . ?
C35 O4 Li 130.4(4) . . ?
C35 O4 Ti 128.7(3) . . ?
Li O4 Ti 100.8(3) . . ?
C38 O5 Li 129.1(4) . . ?
C38 O5 Ti 130.9(3) . . ?
Li O5 Ti 100.0(3) . . ?
C43 O6 C40 108.4(7) . . ?
C43 O6 Li 117.0(5) . . ?
C40 O6 Li 134.2(7) . . ?
C44' O7 C47 71.7(12) . . ?
C44' O7 C44 49.8(11) . . ?
C47 O7 C44 99.9(10) . . ?
C44' O7 C47' 106.6(10) . . ?
C47 O7 C47' 82.7(9) . . ?
C44 O7 C47' 70.4(10) . . ?
C44' O7 Li 129.9(8) . . ?
C47 O7 Li 130.1(7) . . ?
C44 O7 Li 128.9(7) . . ?
C47' O7 Li 119.4(7) . . ?
O1 C1 C6 120.3(3) . . ?
O1 C1 C2 119.2(3) . . ?
C6 C1 C2 120.4(3) . . ?
C3 C2 C1 116.7(3) . . ?
C3 C2 C30 120.5(4) . . ?
C1 C2 C30 122.7(3) . . ?
C2 C3 C4 124.8(4) . . ?
C5 C4 C3 116.3(4) . . ?
C5 C4 C26 123.0(4) . . ?
C3 C4 C26 120.6(4) . . ?
C4 C5 C6 123.0(4) . . ?
C1 C6 C5 118.8(3) . . ?
C1 C6 C7 120.2(3) . . ?
C5 C6 C7 120.7(3) . . ?
C6 C7 C8 114.5(3) . . ?
C6 C7 C14 108.7(3) . . ?
C8 C7 C14 113.1(3) . . ?
O2 C9 C14 120.4(4) . . ?
O2 C9 C10 120.0(3) . . ?
C14 C9 C10 119.6(3) . . ?
C11 C10 C9 117.1(4) . . ?
C11 C10 C18 121.2(4) . . ?
C9 C10 C18 121.6(4) . . ?
C12 C11 C10 124.0(4) . . ?
C11 C12 C13 116.7(4) . . ?
C11 C12 C22 123.8(4) . . ?
C13 C12 C22 119.5(4) . . ?
C14 C13 C12 123.0(4) . . ?
C13 C14 C9 119.4(4) . . ?
C13 C14 C7 118.3(4) . . ?
C9 C14 C7 121.8(3) . . ?
C15 C18 C17 109.2(4) . . ?
C15 C18 C10 110.3(4) . . ?
C17 C18 C10 111.1(4) . . ?
C15 C18 C16 105.9(5) . . ?
C17 C18 C16 108.5(5) . . ?
C10 C18 C16 111.7(4) . . ?
C20 C22 C21 108.0(7) . . ?
C20 C22 C19 113.1(8) . . ?
C21 C22 C19 103.0(6) . . ?
C20 C22 C12 112.6(5) . . ?
C21 C22 C12 110.6(5) . . ?
C19 C22 C12 109.2(5) . . ?
C25 C26 C24 110.9(5) . . ?
C25 C26 C4 114.0(4) . . ?
C24 C26 C4 110.3(4) . . ?
C25 C26 C23 107.7(5) . . ?
C24 C26 C23 106.1(4) . . ?
C4 C26 C23 107.5(4) . . ?
C29 C30 C27 108.5(4) . . ?
C29 C30 C28 106.7(4) . . ?
C27 C30 C28 110.1(4) . . ?
C29 C30 C2 112.0(4) . . ?
C27 C30 C2 110.3(3) . . ?
C28 C30 C2 109.1(4) . . ?
C33 C32 O3 117.2(7) . . ?
C33 C32 C31 121.9(8) . . ?
O3 C32 C31 120.8(7) . . ?
C36 C35 C34 103.5(10) . . ?
C36 C35 O4 114.3(6) . . ?
C34 C35 O4 109.7(7) . . ?
O5 C38 C37 108.8(4) . . ?
O5 C38 C39 109.3(4) . . ?
C37 C38 C39 112.9(6) . . ?
O6 C40 C41 105.5(8) . . ?
C42 C41 C40 110.9(10) . . ?
C43 C42 C41 97.2(8) . . ?
C42 C43 O6 116.0(9) . . ?
O7 C44 C45 106.9(14) . . ?
C44 C45 C46 93.0(14) . . ?
C47 C46 C45 104.6(15) . . ?
O7 C47 C46 109.4(14) . . ?
O7 C44' C45' 118.2(16) . . ?
C46' C45' C44' 96.7(14) . . ?
C45' C46' C47' 108.1(16) . . ?
C46' C47' O7 97.3(12) . . ?

loop_
_geom_bond_atom_site_label_1
_geom_bond_atom_site_label_2
_geom_bond_distance
_geom_bond_site_symmetry_2
_geom_bond_publ_flag
Ti O3 1.760(3) . ?
Ti O1 1.876(3) . ?
Ti O2 1.898(3) . ?
Ti O5 1.924(3) . ?
Ti O4 1.932(3) . ?
Ti H7A 2.55(4) . ?
Li O4 1.891(9) . ?
Li O5 1.922(9) . ?
Li O7 1.989(9) . ?
Li O6 1.990(10) . ?
O1 C1 1.354(4) . ?
O2 C9 1.344(4) . ?
O3 C32 1.326(7) . ?
O4 C35 1.442(6) . ?
O5 C38 1.435(5) . ?
O6 C43 1.347(10) . ?
O6 C40 1.395(9) . ?
O7 C44' 1.24(2) . ?
O7 C47 1.395(18) . ?
O7 C44 1.46(2) . ?
O7 C47' 1.567(16) . ?
C1 C6 1.398(5) . ?
C1 C2 1.410(5) . ?
C2 C3 1.381(5) . ?
C2 C30 1.548(5) . ?
C3 C4 1.382(5) . ?
C4 C5 1.372(5) . ?
C4 C26 1.536(6) . ?
C5 C6 1.385(5) . ?
C6 C7 1.520(5) . ?
C7 C8 1.522(5) . ?
C7 C14 1.529(5) . ?
C9 C14 1.412(5) . ?
C9 C10 1.423(5) . ?
C10 C11 1.401(5) . ?
C10 C18 1.532(5) . ?
C11 C12 1.386(6) . ?
C12 C13 1.385(6) . ?
C12 C22 1.539(6) . ?
C13 C14 1.379(5) . ?
C15 C18 1.521(6) . ?
C16 C18 1.546(6) . ?
C17 C18 1.528(7) . ?
C19 C22 1.541(10) . ?
C20 C22 1.464(8) . ?
C21 C22 1.515(9) . ?
C23 C26 1.592(7) . ?
C24 C26 1.534(7) . ?
C25 C26 1.456(7) . ?
C27 C30 1.532(6) . ?
C28 C30 1.528(6) . ?
C29 C30 1.524(6) . ?
C31 C32 1.471(5) . ?
C32 C33 1.469(6) . ?
C34 C35 1.417(12) . ?
C35 C36 1.375(10) . ?
C37 C38 1.487(7) . ?
C38 C39 1.489(7) . ?
C40 C41 1.466(12) . ?
C41 C42 1.491(6) . ?
C42 C43 1.476(6) . ?
C44 C45 1.511(6) . ?
C45 C46 1.517(6) . ?
C46 C47 1.515(6) . ?
C44' C45' 1.508(6) . ?
C45' C46' 1.513(6) . ?
C46' C47' 1.510(6) . ?
